data_2004584
loop_
_publ_author_name
'Corker, J. M.'
'Browning, D. J.'
'Webster, M.'

_publ_section_title
;
 Bis(\m-diphenylphosphinato-<i>O</i>:<i>O</i>')bis(dimethylaluminium)
;
_journal_issue 3
_journal_name_full 'Acta Crystallographica Section C'
_journal_page_first 583
_journal_page_last 585
_journal_paper_doi 10.1107/S0108270195013266
_journal_volume 52
_journal_year 1996
_chemical_formula_iupac '[Al2 (C12 H10 O2 P)2 (C H3)4]'
_chemical_formula_moiety 'C28 H32 Al2 O4 P2'
_chemical_formula_structural (Ph2P(O)2AlMe2)2
_chemical_formula_sum 'C28 H32 Al2 O4 P2'
_chemical_formula_weight 548.48
_chemical_melting_point 426
_chemical_name_systematic
;
dimethylaluminium diphenylphosphinate
;
_space_group_IT_number 15
_symmetry_cell_setting monoclinic
_symmetry_space_group_name_Hall '-C 2yc'
_symmetry_space_group_name_H-M 'C 1 2/c 1'
_cell_angle_alpha 90.0
_cell_angle_beta 104.738(6)
_cell_angle_gamma 90.0
_cell_formula_units_Z 4
_cell_length_a 11.371(1)
_cell_length_b 15.433(1)
_cell_length_c 17.954(1)
_cell_measurement_reflns_used 25
_cell_measurement_temperature 300
_cell_measurement_theta_max 23.0
_cell_measurement_theta_min 19.5
_cell_volume 3047.1(4)
_computing_cell_refinement 'MSC/AFC Diffractometer Control Software'
_computing_data_collection
;
MSC/AFC Diffractometer Control Software
(Molecular Structure Corporation, 1988)
;
_computing_data_reduction 'TEXSAN (Molecular Structure Corporation, 1992)'
_computing_molecular_graphics 'ORTEPII (Johnson, 1976)'
_computing_structure_refinement 'SHELX76 (Sheldrick, 1976)'
_computing_structure_solution 'SHELXS86 (Sheldrick, 1990)'
_diffrn_ambient_temperature 300
_diffrn_measurement_device 'Rigaku AFC7S'
_diffrn_measurement_method \w/2\q
_diffrn_radiation_monochromator graphite
_diffrn_radiation_source 'sealed xray tube'
_diffrn_radiation_type CuK\a
_diffrn_radiation_wavelength 1.54178
_diffrn_reflns_av_R_equivalents 0.048
_diffrn_reflns_limit_h_max 12
_diffrn_reflns_limit_h_min 0
_diffrn_reflns_limit_k_max 17
_diffrn_reflns_limit_k_min 0
_diffrn_reflns_limit_l_max 19
_diffrn_reflns_limit_l_min -20
_diffrn_reflns_number 2568
_diffrn_reflns_theta_max 60
_diffrn_reflns_theta_min 2.5
_diffrn_standards_decay_% 13.2
_diffrn_standards_interval_count 150
_diffrn_standards_number 3
_exptl_absorpt_coefficient_mu 2.0
_exptl_absorpt_correction_T_max 1.00
_exptl_absorpt_correction_T_min 0.92
_exptl_absorpt_correction_type '\y scan (North, Phillips & Mathews, 1968)'
_exptl_crystal_colour colourless
_exptl_crystal_density_diffrn 1.195
_exptl_crystal_density_method 'not measured'
_exptl_crystal_description block
_exptl_crystal_F_000 1152
_exptl_crystal_size_max 0.65
_exptl_crystal_size_mid 0.50
_exptl_crystal_size_min 0.40
_refine_diff_density_max 0.40
_refine_diff_density_min -0.54
_refine_ls_extinction_method none
_refine_ls_goodness_of_fit_obs 2.25
_refine_ls_hydrogen_treatment noref
_refine_ls_matrix_type full
_refine_ls_number_constraints 0
_refine_ls_number_parameters 170
_refine_ls_number_reflns 1893
_refine_ls_number_restraints 0
_refine_ls_R_factor_obs 0.062
_refine_ls_shift/esd_max 0.08
_refine_ls_structure_factor_coef F
_refine_ls_weighting_details 'w = 1/[\s^2^(F) + 0.001F^2^]'
_refine_ls_weighting_scheme calc
_refine_ls_wR_factor_obs 0.089
_reflns_number_observed 1902
_reflns_number_total 2151
_reflns_observed_criterion >4sigma(F)
_cod_data_source_file bm1033.cif
_cod_data_source_block DJB1
_cod_depositor_comments
;
 Changing the _atom_site_occupancy data item value from '.' to '1'
 for all fully occupied atom sites.

 Antanas Vaitkus,
 2017-02-10

The following automatic conversions were performed:

'_refine_ls_weighting_scheme' value 'w = 1/[\s^2^(F) + 0.001F^2^]'
was changed to 'calc'. New tag '_refine_ls_weighting_details' was
created. The value of the new tag was set to 'w = 1/[\s^2^(F) +
0.001F^2^]'.

Automatic conversion script
Id: cif_fix_values 3143 2015-03-26 13:38:13Z robertas 
;
_cod_original_sg_symbol_H-M 'C 2/c'
_cod_database_code 2004584

loop_
_symmetry_equiv_pos_as_xyz
x,y,z
-x,-y,-z
x,-y,1/2+z
-x,y,1/2-z
1/2+x,1/2+y,z
1/2-x,1/2-y,-z
1/2+x,1/2-y,1/2+z
1/2-x,1/2+y,1/2-z

loop_
_atom_site_aniso_label
_atom_site_aniso_U_11
_atom_site_aniso_U_22
_atom_site_aniso_U_33
_atom_site_aniso_U_12
_atom_site_aniso_U_13
_atom_site_aniso_U_23
P1 .0500(6) .0465(6) .0470(6) -.0080(4) .0085(4) .0095(4)
Al1 .0673(7) .0635(7) .0606(7) -.0111(4) .0190(5) -.0006(4)
O1 .0753(18) .0714(18) .0719(18) -.0097(13) .0050(15) .0074(12)
O2 .0701(15) .0595(15) .0596(14) -.0099(11) .0183(12) .0094(11)
C1 .093(3) .100(4) .112(4) -.007(3) .056(3) .014(3)
C2 .124(4) .073(3) .081(3) -.015(3) .015(3) -.017(2)
C11 .056(2) .082(3) .062(2) -.0025(18) .0149(18) .0178(19)
C12 .075(3) .137(5) .089(3) -.026(3) .020(3) .041(3)
C13 .088(4) .220(9) .111(5) -.037(5) .036(4) .055(5)
C14 .102(5) .282(11) .094(5) .005(6) .060(4) .036(6)
C15 .133(5) .175(6) .084(4) .004(4) .053(4) -.015(4)
C16 .093(3) .104(4) .075(3) -.002(3) .037(3) .001(2)
C21 .076(3) .057(2) .080(3) -.0088(19) .014(2) .0051(18)
C22 .128(5) .075(3) .168(6) .006(3) -.036(4) -.018(3)
C23 .147(6) .073(4) .264(10) .020(4) -.049(6) -.042(5)
C24 .129(5) .089(4) .209(8) .028(4) .004(6) -.023(5)
C25 .109(4) .110(5) .178(6) .035(4) -.023(4) -.026(4)
C26 .090(3) .097(4) .126(4) .021(3) -.010(3) -.025(3)

loop_
_atom_site_label
_atom_site_occupancy
_atom_site_fract_x
_atom_site_fract_y
_atom_site_fract_z
_atom_site_U_iso_or_equiv
_atom_site_thermal_displace_type
_atom_site_calc_flag
_atom_site_type_symbol
P1 1 .17587(8) .34179(6) .40911(5) .0485(6) Uani d P
Al1 1 .42955(9) .33478(6) .54316(6) .0633(6) Uani d Al
O1 1 .2853(2) .3511(2) .4771(2) .0754(16) Uani d O
O2 1 .0922(2) .2685(2) .4164(1) .0627(13) Uani d O
C1 1 .5546(5) .3257(4) .4883(3) .096(3) Uani d C
C2 1 .4474(5) .4243(3) .6215(3) .095(3) Uani d C
C11 1 .2249(3) .3257(3) .3234(2) .066(2) Uani d C
C12 1 .2986(4) .3866(4) .3017(3) .100(3) Uani d C
C13 1 .3381(6) .3734(7) .2362(5) .138(5) Uani d C
C14 1 .3039(6) .3037(8) .1925(4) .153(6) Uani d C
C15 1 .2306(6) .2385(5) .2119(3) .126(4) Uani d C
C16 1 .1891(4) .2517(3) .2777(3) .088(3) Uani d C
C21 1 .0951(4) .4410(2) .3998(2) .072(2) Uani d C
C22 1 .1412(6) .5123(4) .4453(4) .137(4) Uani d C
C23 1 .0830(7) .5900(4) .4342(6) .179(6) Uani d C
C24 1 -.0270(7) .5976(4) .3841(5) .149(5) Uani d C
C25 1 -.0773(6) .5278(5) .3408(4) .143(4) Uani d C
C26 1 -.0171(5) .4503(3) .3498(4) .111(3) Uani d C
H1A 1 .6248 .3066 .5256 .1722 Uiso calc H
H1B 1 .5700 .3809 .4693 .1722 Uiso calc H
H1C 1 .5354 .2855 .4469 .1722 Uiso calc H
H2A 1 .5142 .4217 .6658 .1722 Uiso calc H
H2B 1 .3734 .4223 .6370 .1722 Uiso calc H
H2C 1 .4510 .4767 .5945 .1722 Uiso calc H
H12 1 .3219 .4374 .3318 .1722 Uiso calc H
H13 1 .3906 .4146 .2221 .1722 Uiso calc H
H14 1 .3299 .2978 .1465 .1722 Uiso calc H
H15 1 .2102 .1877 .1815 .1722 Uiso calc H
H16 1 .1364 .2105 .2916 .1722 Uiso calc H
H22 1 .2144 .5066 .4848 .1722 Uiso calc H
H23 1 .1203 .6394 .4620 .1722 Uiso calc H
H24 1 -.0694 .6512 .3789 .1722 Uiso calc H
H25 1 -.1540 .5331 .3046 .1722 Uiso calc H
H26 1 -.0541 .4017 .3205 .1722 Uiso calc H

loop_
_atom_type_symbol
_atom_type_scat_dispersion_real
_atom_type_scat_dispersion_imag
_atom_type_scat_source
C ? ? 'SHELX76 (Sheldrick, 1976)'
H ? ? 'SHELX76 (Sheldrick, 1976)'
O ? ? 'SHELX76 (Sheldrick, 1976)'
P ? ? 'SHELX76 (Sheldrick, 1976)'
Al 0.204 0.246 International_Tables_Vol_IV_Table_2.3.1

loop_
_geom_angle_atom_site_label_1
_geom_angle_atom_site_label_2
_geom_angle_atom_site_label_3
_geom_angle_site_symmetry_1
_geom_angle_site_symmetry_3
_geom_angle
_geom_angle_publ_flag
O1 Al1 O2 . 6_556 101.3(2) yes
C1 Al1 O1 . . 110.1(2) yes
C2 Al1 O1 . . 106.8(2) yes
C1 Al1 O2 . 6_556 109.7(2) yes
C2 Al1 O2 . 6_556 109.8(2) yes
C1 Al1 C2 . . 117.8(2) yes
O1 P1 O2 . . 114.20(10) yes
C11 P1 O1 . . 109.7(2) yes
C11 P1 O2 . . 108.3(2) yes
C21 P1 O1 . . 107.1(2) yes
C21 P1 O2 . . 109.5(2) yes
C21 P1 C11 . . 107.9(2) yes
Al1 O1 P1 . . 162.4(2) yes
Al1 O2 P1 6_556 . 149.1(2) yes
C12 C11 P1 . . 119.6(4) yes
C16 C11 P1 . . 120.7(3) yes
C22 C21 P1 . . 121.3(4) yes
C26 C21 P1 . . 121.8(3) yes
C11 C12 C13 . . 119.6(6) no
C12 C13 C14 . . 120.9(6) no
C13 C14 C15 . . 122.4(6) no
C14 C15 C16 . . 117.1(7) no
C15 C16 C11 . . 120.2(5) no
C16 C11 C12 . . 119.7(4) no
C21 C22 C23 . . 121.0(6) no
C22 C23 C24 . . 120.6(6) no
C23 C24 C25 . . 119.6(6) no
C24 C25 C26 . . 119.9(6) no
C25 C26 C21 . . 121.6(5) no
C26 C21 C22 . . 116.8(4) no

loop_
_geom_bond_atom_site_label_1
_geom_bond_atom_site_label_2
_geom_bond_site_symmetry_2
_geom_bond_distance
_geom_bond_publ_flag
Al1 O1 . 1.781(3) yes
Al1 O2 6_556 1.794(3) yes
Al1 C1 . 1.931(4) yes
Al1 C2 . 1.945(4) yes
P1 O1 . 1.512(3) yes
P1 O2 . 1.505(2) yes
P1 C11 . 1.782(4) yes
P1 C21 . 1.771(4) yes
C11 C12 . 1.380(6) no
C12 C13 . 1.378(9) no
C13 C14 . 1.330(11) no
C14 C15 . 1.406(11) no
C15 C16 . 1.394(6) no
C16 C11 . 1.405(6) no
C21 C22 . 1.392(7) no
C22 C23 . 1.359(8) no
C23 C24 . 1.348(8) no
C24 C25 . 1.366(9) no
C25 C26 . 1.367(7) no
C26 C21 . 1.368(6) no
